data_7004442
loop_
_publ_author_name
'McClintock, Lisa F.'
'Cavigliasso, Germ\'an'
'Stranger, Robert'
'Blackman, Allan G.'

_publ_section_title
;
 The donor ability of the chelated carbonate ligand: protonation and
 metallation of [(L)Co(O2CO)]+ complexes in aqueous solution
;
_journal_issue 37
_journal_name_full 'Dalton Transactions'
_journal_page_first 4984
_journal_page_last 4992
_journal_paper_doi 10.1039/b806981f
_journal_year 2008
_chemical_formula_sum 'C20 H20 Cl3 Co N4 O3 Zn'
_chemical_formula_weight 595.05
_chemical_name_systematic
;
?
;
_space_group_IT_number 2
_symmetry_cell_setting triclinic
_symmetry_space_group_name_Hall '-P 1'
_symmetry_space_group_name_H-M 'P -1'
_atom_sites_solution_hydrogens geom
_atom_sites_solution_primary direct
_atom_sites_solution_secondary difmap
_audit_creation_method SHELXL-97
_cell_angle_alpha 95.851(4)
_cell_angle_beta 102.607(4)
_cell_angle_gamma 108.600(4)
_cell_formula_units_Z 2
_cell_length_a 8.2916(7)
_cell_length_b 11.0966(11)
_cell_length_c 14.0994(13)
_cell_measurement_reflns_used 7611
_cell_measurement_temperature 85(2)
_cell_measurement_theta_max 34.38
_cell_measurement_theta_min 2.69
_cell_volume 1179.04(19)
_computing_cell_refinement 'ApexII and SAINT (Bruker, 2001)'
_computing_data_collection 'ApexII (Bruker, 2004)'
_computing_data_reduction SAINT
_computing_molecular_graphics 'WinGX (Farrugia, 1999)'
_computing_publication_material WinGX
_computing_structure_refinement 'SHELXL-97 (Sheldrick, 1997)'
_computing_structure_solution 'SIR97 (Altomare et al., 1997)'
_diffrn_ambient_temperature 85(2)
_diffrn_measured_fraction_theta_full 0.991
_diffrn_measured_fraction_theta_max 0.931
_diffrn_measurement_device_type 'Bruker Kappa ApexII area detector'
_diffrn_measurement_method 'phi and omega scans'
_diffrn_radiation_monochromator graphite
_diffrn_radiation_source 'fine-focus sealed tube'
_diffrn_radiation_type MoK\a
_diffrn_radiation_wavelength 0.71073
_diffrn_reflns_av_R_equivalents 0.0273
_diffrn_reflns_av_sigmaI/netI 0.0453
_diffrn_reflns_limit_h_max 13
_diffrn_reflns_limit_h_min -12
_diffrn_reflns_limit_k_max 17
_diffrn_reflns_limit_k_min -16
_diffrn_reflns_limit_l_max 22
_diffrn_reflns_limit_l_min -22
_diffrn_reflns_number 20348
_diffrn_reflns_theta_full 25.00
_diffrn_reflns_theta_max 34.74
_diffrn_reflns_theta_min 1.97
_exptl_absorpt_coefficient_mu 2.090
_exptl_absorpt_correction_T_max 1.000000
_exptl_absorpt_correction_T_min 0.769623
_exptl_absorpt_correction_type sphere
_exptl_absorpt_process_details SQUEEZE
_exptl_crystal_colour red
_exptl_crystal_density_diffrn 1.676
_exptl_crystal_density_meas ?
_exptl_crystal_density_method .
_exptl_crystal_description needle
_exptl_crystal_F_000 600
_exptl_crystal_size_max 0.27
_exptl_crystal_size_mid 0.07
_exptl_crystal_size_min 0.02
_platon_squeeze_details ' ?'
_refine_diff_density_max 1.160
_refine_diff_density_min -0.871
_refine_diff_density_rms 0.101
_refine_ls_extinction_method none
_refine_ls_goodness_of_fit_ref 1.063
_refine_ls_hydrogen_treatment constr
_refine_ls_matrix_type full
_refine_ls_number_parameters 289
_refine_ls_number_reflns 9494
_refine_ls_number_restraints 0
_refine_ls_restrained_S_all 1.063
_refine_ls_R_factor_all 0.0521
_refine_ls_R_factor_gt 0.0347
_refine_ls_shift/su_max 0.001
_refine_ls_shift/su_mean 0.000
_refine_ls_structure_factor_coef Fsqd
_refine_ls_weighting_details 'calc w=1/[\s^2^(Fo^2^)+(0.0378P)^2^+0.0235P] where P=(Fo^2^+2Fc^2^)/3'
_refine_ls_weighting_scheme calc
_refine_ls_wR_factor_gt 0.0770
_refine_ls_wR_factor_ref 0.0815
_reflns_number_gt 7372
_reflns_number_total 9494
_reflns_threshold_expression >2sigma(I)
_cod_data_source_file b806981f.txt
_cod_data_source_block lma3
_cod_original_sg_symbol_H-M P-1
_cod_database_code 7004442

loop_
_symmetry_equiv_pos_as_xyz
'x, y, z'
'-x, -y, -z'

loop_
_atom_site_label
_atom_site_type_symbol
_atom_site_fract_x
_atom_site_fract_y
_atom_site_fract_z
_atom_site_U_iso_or_equiv
_atom_site_adp_type
_atom_site_occupancy
_atom_site_symmetry_multiplicity
_atom_site_calc_flag
_atom_site_refinement_flags
_atom_site_disorder_assembly
_atom_site_disorder_group
Zn1 Zn 0.02176(2) -0.295998(18) 0.190646(13) 0.01414(5) Uani 1 1 d . . .
Co1 Co 0.32102(2) 0.173196(19) 0.218723(14) 0.00934(5) Uani 1 1 d . . .
Cl1 Cl -0.06493(6) -0.28812(5) 0.33233(3) 0.02773(10) Uani 1 1 d . . .
Cl2 Cl 0.29889(5) -0.30144(4) 0.21682(3) 0.02084(8) Uani 1 1 d . . .
Cl3 Cl -0.17735(5) -0.46367(4) 0.07616(3) 0.02084(8) Uani 1 1 d . . .
O1 O 0.13625(13) 0.05935(10) 0.11051(8) 0.0120(2) Uani 1 1 d . . .
O2 O 0.23656(14) 0.00243(10) 0.24721(8) 0.0130(2) Uani 1 1 d . . .
O3 O 0.01421(14) -0.14596(11) 0.12606(8) 0.0167(2) Uani 1 1 d . . .
N2 N 0.15190(16) 0.22479(13) 0.26783(9) 0.0118(2) Uani 1 1 d . . .
N3 N 0.49233(16) 0.13943(13) 0.15777(9) 0.0121(2) Uani 1 1 d . . .
C10 C 0.10244(19) 0.31243(15) 0.22073(11) 0.0133(3) Uani 1 1 d . . .
N1 N 0.35287(17) 0.32082(13) 0.15276(10) 0.0143(2) Uani 1 1 d . . .
C6 C 0.6612(2) 0.43923(17) 0.47536(12) 0.0194(3) Uani 1 1 d . . .
H6 H 0.7045 0.5282 0.4981 0.023 Uiso 1 1 calc R . .
C8 C 0.6400(2) 0.22709(19) 0.50162(12) 0.0215(3) Uani 1 1 d . . .
H8 H 0.6672 0.1709 0.5417 0.026 Uiso 1 1 calc R . .
N4 N 0.49133(16) 0.25891(13) 0.34543(9) 0.0128(2) Uani 1 1 d . . .
C3 C 0.17927(19) 0.34271(16) 0.13492(12) 0.0156(3) Uani 1 1 d . . .
H3A H 0.1973 0.4320 0.1285 0.019 Uiso 1 1 calc R . .
H3B H 0.0986 0.2873 0.0741 0.019 Uiso 1 1 calc R . .
C4 C 0.3929(2) 0.27744(17) 0.05784(11) 0.0173(3) Uani 1 1 d . . .
H4A H 0.2846 0.2232 0.0092 0.021 Uiso 1 1 calc R . .
H4B H 0.4488 0.3520 0.0308 0.021 Uiso 1 1 calc R . .
C16 C 0.6353(2) 0.19142(18) 0.03019(12) 0.0203(3) Uani 1 1 d . . .
H16 H 0.6523 0.2368 -0.0209 0.024 Uiso 1 1 calc R . .
C5 C 0.55213(18) 0.38779(15) 0.37942(11) 0.0141(3) Uani 1 1 d . . .
C15 C 0.5152(2) 0.20240(15) 0.08196(11) 0.0147(3) Uani 1 1 d . . .
C18 C 0.7043(2) 0.04542(17) 0.13287(13) 0.0212(3) Uani 1 1 d . . .
H18 H 0.7667 -0.0088 0.1505 0.025 Uiso 1 1 calc R . .
C11 C -0.0086(2) 0.36892(17) 0.25224(13) 0.0193(3) Uani 1 1 d . . .
H11 H -0.0440 0.4282 0.2190 0.023 Uiso 1 1 calc R . .
C19 C 0.5841(2) 0.06171(16) 0.18305(12) 0.0165(3) Uani 1 1 d . . .
H19 H 0.5665 0.0182 0.2350 0.020 Uiso 1 1 calc R . .
C12 C -0.0653(2) 0.33467(19) 0.33454(13) 0.0227(4) Uani 1 1 d . . .
H12 H -0.1375 0.3726 0.3581 0.027 Uiso 1 1 calc R . .
C20 C 0.12395(19) -0.03383(15) 0.16001(11) 0.0121(3) Uani 1 1 d . . .
C2 C 0.5029(2) 0.47586(16) 0.31401(12) 0.0164(3) Uani 1 1 d . . .
H2A H 0.5854 0.5634 0.3403 0.020 Uiso 1 1 calc R . .
H2B H 0.3864 0.4752 0.3160 0.020 Uiso 1 1 calc R . .
C17 C 0.7298(2) 0.11120(18) 0.05622(13) 0.0233(4) Uani 1 1 d . . .
H17 H 0.8103 0.1017 0.0220 0.028 Uiso 1 1 calc R . .
C9 C 0.5343(2) 0.18020(17) 0.40617(12) 0.0171(3) Uani 1 1 d . . .
H9 H 0.4909 0.0914 0.3826 0.021 Uiso 1 1 calc R . .
C14 C 0.0938(2) 0.18929(17) 0.34595(11) 0.0165(3) Uani 1 1 d . . .
H14 H 0.1266 0.1271 0.3765 0.020 Uiso 1 1 calc R . .
C7 C 0.7047(2) 0.35844(19) 0.53648(12) 0.0223(4) Uani 1 1 d . . .
H7 H 0.7769 0.3924 0.6004 0.027 Uiso 1 1 calc R . .
C1 C 0.5020(2) 0.44015(16) 0.20775(11) 0.0158(3) Uani 1 1 d . . .
H1A H 0.4960 0.5114 0.1743 0.019 Uiso 1 1 calc R . .
H1B H 0.6122 0.4279 0.2062 0.019 Uiso 1 1 calc R . .
C13 C -0.0143(2) 0.24410(19) 0.38141(13) 0.0221(4) Uani 1 1 d . . .
H13 H -0.0525 0.2203 0.4363 0.027 Uiso 1 1 calc R . .

loop_
_atom_site_aniso_label
_atom_site_aniso_U_11
_atom_site_aniso_U_22
_atom_site_aniso_U_33
_atom_site_aniso_U_23
_atom_site_aniso_U_13
_atom_site_aniso_U_12
Zn1 0.01539(8) 0.01321(9) 0.01256(9) 0.00335(6) 0.00261(6) 0.00379(7)
Co1 0.00974(8) 0.00973(9) 0.00820(9) 0.00118(7) 0.00218(6) 0.00324(7)
Cl1 0.01956(18) 0.0461(3) 0.01547(18) 0.00464(18) 0.00615(14) 0.00809(19)
Cl2 0.02096(18) 0.0232(2) 0.0237(2) 0.00738(15) 0.00786(14) 0.01269(16)
Cl3 0.02537(19) 0.01456(18) 0.01554(18) 0.00272(14) 0.00276(14) -0.00056(14)
O1 0.0126(4) 0.0114(5) 0.0104(5) 0.0014(4) 0.0007(4) 0.0040(4)
O2 0.0136(5) 0.0119(5) 0.0115(5) 0.0029(4) 0.0001(4) 0.0040(4)
O3 0.0157(5) 0.0117(5) 0.0175(5) 0.0024(4) -0.0021(4) 0.0026(4)
N2 0.0107(5) 0.0125(6) 0.0108(5) 0.0000(4) 0.0032(4) 0.0027(4)
N3 0.0111(5) 0.0126(6) 0.0111(6) -0.0013(4) 0.0020(4) 0.0038(4)
C10 0.0109(6) 0.0120(7) 0.0143(7) 0.0002(5) 0.0011(5) 0.0025(5)
N1 0.0152(6) 0.0147(6) 0.0139(6) 0.0035(5) 0.0054(5) 0.0051(5)
C6 0.0137(6) 0.0229(8) 0.0168(7) -0.0059(6) 0.0021(5) 0.0043(6)
C8 0.0188(7) 0.0321(10) 0.0138(7) 0.0065(7) 0.0023(6) 0.0099(7)
N4 0.0103(5) 0.0162(6) 0.0112(6) 0.0006(5) 0.0033(4) 0.0041(5)
C3 0.0147(6) 0.0158(7) 0.0177(7) 0.0074(6) 0.0040(5) 0.0062(6)
C4 0.0207(7) 0.0188(8) 0.0107(7) 0.0020(6) 0.0042(5) 0.0048(6)
C16 0.0170(7) 0.0215(8) 0.0149(7) -0.0056(6) 0.0063(6) -0.0018(6)
C5 0.0096(6) 0.0176(7) 0.0141(7) 0.0002(5) 0.0032(5) 0.0043(5)
C15 0.0141(6) 0.0140(7) 0.0115(6) -0.0024(5) 0.0033(5) 0.0005(5)
C18 0.0129(6) 0.0203(8) 0.0250(8) -0.0088(6) 0.0001(6) 0.0061(6)
C11 0.0134(7) 0.0176(8) 0.0241(8) -0.0012(6) 0.0022(6) 0.0054(6)
C19 0.0141(6) 0.0159(7) 0.0170(7) -0.0021(6) 0.0003(5) 0.0060(6)
C12 0.0131(7) 0.0285(9) 0.0240(8) -0.0064(7) 0.0056(6) 0.0070(7)
C20 0.0128(6) 0.0124(7) 0.0115(6) 0.0011(5) 0.0020(5) 0.0060(5)
C2 0.0151(6) 0.0155(7) 0.0176(7) 0.0005(6) 0.0048(5) 0.0044(6)
C17 0.0136(7) 0.0243(9) 0.0240(9) -0.0124(7) 0.0067(6) -0.0003(6)
C9 0.0158(7) 0.0202(8) 0.0146(7) 0.0045(6) 0.0030(5) 0.0057(6)
C14 0.0142(6) 0.0225(8) 0.0117(7) 0.0035(6) 0.0045(5) 0.0040(6)
C7 0.0179(7) 0.0337(10) 0.0119(7) -0.0032(6) 0.0006(5) 0.0089(7)
C1 0.0156(6) 0.0138(7) 0.0158(7) 0.0014(5) 0.0038(5) 0.0027(6)
C13 0.0155(7) 0.0333(10) 0.0158(7) 0.0006(7) 0.0070(6) 0.0056(7)

loop_
_atom_type_symbol
_atom_type_description
_atom_type_scat_dispersion_real
_atom_type_scat_dispersion_imag
_atom_type_scat_source
C C 0.0033 0.0016 'International Tables Vol C Tables 4.2.6.8 and 6.1.1.4'
H H 0.0000 0.0000 'International Tables Vol C Tables 4.2.6.8 and 6.1.1.4'
N N 0.0061 0.0033 'International Tables Vol C Tables 4.2.6.8 and 6.1.1.4'
O O 0.0106 0.0060 'International Tables Vol C Tables 4.2.6.8 and 6.1.1.4'
Cl Cl 0.1484 0.1585 'International Tables Vol C Tables 4.2.6.8 and 6.1.1.4'
Co Co 0.3494 0.9721 'International Tables Vol C Tables 4.2.6.8 and 6.1.1.4'
Zn Zn 0.2839 1.4301 'International Tables Vol C Tables 4.2.6.8 and 6.1.1.4'

loop_
_geom_angle_atom_site_label_1
_geom_angle_atom_site_label_2
_geom_angle_atom_site_label_3
_geom_angle
_geom_angle_site_symmetry_1
_geom_angle_site_symmetry_3
_geom_angle_publ_flag
O3 Zn1 Cl3 102.05(3) . . ?
O3 Zn1 Cl2 108.20(4) . . ?
Cl3 Zn1 Cl2 112.388(18) . . ?
O3 Zn1 Cl1 112.02(4) . . ?
Cl3 Zn1 Cl1 109.716(19) . . ?
Cl2 Zn1 Cl1 112.066(17) . . ?
O1 Co1 N2 89.59(5) . . ?
O1 Co1 O2 69.06(5) . . ?
N2 Co1 O2 93.22(5) . . ?
O1 Co1 N3 89.78(5) . . ?
N2 Co1 N3 171.92(6) . . ?
O2 Co1 N3 94.07(5) . . ?
O1 Co1 N1 93.67(5) . . ?
N2 Co1 N1 86.55(6) . . ?
O2 Co1 N1 162.73(5) . . ?
N3 Co1 N1 85.45(6) . . ?
O1 Co1 N4 167.19(5) . . ?
N2 Co1 N4 87.98(5) . . ?
O2 Co1 N4 98.52(5) . . ?
N3 Co1 N4 94.37(5) . . ?
N1 Co1 N4 98.73(6) . . ?
O1 Co1 C20 34.38(5) . . ?
N2 Co1 C20 91.60(5) . . ?
O2 Co1 C20 34.68(5) . . ?
N3 Co1 C20 92.42(5) . . ?
N1 Co1 C20 128.05(5) . . ?
N4 Co1 C20 133.12(6) . . ?
C20 O1 Co1 89.53(8) . . ?
C20 O2 Co1 88.65(9) . . ?
C20 O3 Zn1 122.57(10) . . ?
C14 N2 C10 120.75(13) . . ?
C14 N2 Co1 125.90(11) . . ?
C10 N2 Co1 113.14(10) . . ?
C19 N3 C15 120.18(14) . . ?
C19 N3 Co1 126.73(11) . . ?
C15 N3 Co1 113.09(10) . . ?
N2 C10 C11 120.96(15) . . ?
N2 C10 C3 114.49(13) . . ?
C11 C10 C3 124.55(15) . . ?
C1 N1 C3 111.33(12) . . ?
C1 N1 C4 107.85(12) . . ?
C3 N1 C4 112.83(12) . . ?
C1 N1 Co1 115.02(10) . . ?
C3 N1 Co1 105.29(9) . . ?
C4 N1 Co1 104.44(10) . . ?
C7 C6 C5 120.20(16) . . ?
C7 C6 H6 119.9 . . ?
C5 C6 H6 119.9 . . ?
C7 C8 C9 118.85(16) . . ?
C7 C8 H8 120.6 . . ?
C9 C8 H8 120.6 . . ?
C5 N4 C9 119.23(13) . . ?
C5 N4 Co1 124.27(11) . . ?
C9 N4 Co1 116.09(11) . . ?
C10 C3 N1 108.84(12) . . ?
C10 C3 H3A 109.9 . . ?
N1 C3 H3A 109.9 . . ?
C10 C3 H3B 109.9 . . ?
N1 C3 H3B 109.9 . . ?
H3A C3 H3B 108.3 . . ?
C15 C4 N1 107.81(12) . . ?
C15 C4 H4A 110.1 . . ?
N1 C4 H4A 110.1 . . ?
C15 C4 H4B 110.1 . . ?
N1 C4 H4B 110.1 . . ?
H4A C4 H4B 108.5 . . ?
C15 C16 C17 118.52(17) . . ?
C15 C16 H16 120.7 . . ?
C17 C16 H16 120.7 . . ?
N4 C5 C6 120.14(15) . . ?
N4 C5 C2 119.93(13) . . ?
C6 C5 C2 119.92(15) . . ?
N3 C15 C16 121.27(15) . . ?
N3 C15 C4 113.76(13) . . ?
C16 C15 C4 124.90(15) . . ?
C17 C18 C19 118.83(16) . . ?
C17 C18 H18 120.6 . . ?
C19 C18 H18 120.6 . . ?
C12 C11 C10 118.35(16) . . ?
C12 C11 H11 120.8 . . ?
C10 C11 H11 120.8 . . ?
N3 C19 C18 121.10(16) . . ?
N3 C19 H19 119.5 . . ?
C18 C19 H19 119.5 . . ?
C13 C12 C11 119.87(15) . . ?
C13 C12 H12 120.1 . . ?
C11 C12 H12 120.1 . . ?
O3 C20 O1 122.43(13) . . ?
O3 C20 O2 124.81(14) . . ?
O1 C20 O2 112.76(13) . . ?
O3 C20 Co1 178.50(12) . . ?
O1 C20 Co1 56.09(7) . . ?
O2 C20 Co1 56.67(7) . . ?
C5 C2 C1 114.16(13) . . ?
C5 C2 H2A 108.7 . . ?
C1 C2 H2A 108.7 . . ?
C5 C2 H2B 108.7 . . ?
C1 C2 H2B 108.7 . . ?
H2A C2 H2B 107.6 . . ?
C18 C17 C16 120.08(16) . . ?
C18 C17 H17 120.0 . . ?
C16 C17 H17 120.0 . . ?
N4 C9 C8 122.36(16) . . ?
N4 C9 H9 118.8 . . ?
C8 C9 H9 118.8 . . ?
N2 C14 C13 120.66(16) . . ?
N2 C14 H14 119.7 . . ?
C13 C14 H14 119.7 . . ?
C8 C7 C6 119.21(15) . . ?
C8 C7 H7 120.4 . . ?
C6 C7 H7 120.4 . . ?
N1 C1 C2 113.57(13) . . ?
N1 C1 H1A 108.9 . . ?
C2 C1 H1A 108.9 . . ?
N1 C1 H1B 108.9 . . ?
C2 C1 H1B 108.9 . . ?
H1A C1 H1B 107.7 . . ?
C14 C13 C12 119.38(16) . . ?
C14 C13 H13 120.3 . . ?
C12 C13 H13 120.3 . . ?

loop_
_geom_bond_atom_site_label_1
_geom_bond_atom_site_label_2
_geom_bond_distance
_geom_bond_site_symmetry_2
_geom_bond_publ_flag
Zn1 O3 1.9889(12) . ?
Zn1 Cl3 2.2490(5) . ?
Zn1 Cl2 2.2678(5) . ?
Zn1 Cl1 2.2686(5) . ?
Co1 O1 1.9034(10) . ?
Co1 N2 1.9049(13) . ?
Co1 O2 1.9167(11) . ?
Co1 N3 1.9244(13) . ?
Co1 N1 1.9391(14) . ?
Co1 N4 1.9458(12) . ?
Co1 C20 2.2934(15) . ?
O1 C20 1.2951(19) . ?
O2 C20 1.3052(17) . ?
O3 C20 1.2536(18) . ?
N2 C14 1.342(2) . ?
N2 C10 1.350(2) . ?
N3 C19 1.346(2) . ?
N3 C15 1.350(2) . ?
C10 C11 1.388(2) . ?
C10 C3 1.505(2) . ?
N1 C1 1.487(2) . ?
N1 C3 1.5072(19) . ?
N1 C4 1.516(2) . ?
C6 C7 1.380(3) . ?
C6 C5 1.397(2) . ?
C6 H6 0.9300 . ?
C8 C7 1.376(3) . ?
C8 C9 1.379(2) . ?
C8 H8 0.9300 . ?
N4 C5 1.351(2) . ?
N4 C9 1.357(2) . ?
C3 H3A 0.9700 . ?
C3 H3B 0.9700 . ?
C4 C15 1.511(2) . ?
C4 H4A 0.9700 . ?
C4 H4B 0.9700 . ?
C16 C15 1.385(2) . ?
C16 C17 1.388(3) . ?
C16 H16 0.9300 . ?
C5 C2 1.499(2) . ?
C18 C17 1.381(3) . ?
C18 C19 1.387(2) . ?
C18 H18 0.9300 . ?
C11 C12 1.388(3) . ?
C11 H11 0.9300 . ?
C19 H19 0.9300 . ?
C12 C13 1.382(3) . ?
C12 H12 0.9300 . ?
C2 C1 1.508(2) . ?
C2 H2A 0.9700 . ?
C2 H2B 0.9700 . ?
C17 H17 0.9300 . ?
C9 H9 0.9300 . ?
C14 C13 1.380(2) . ?
C14 H14 0.9300 . ?
C7 H7 0.9300 . ?
C1 H1A 0.9700 . ?
C1 H1B 0.9700 . ?
C13 H13 0.9300 . ?

loop_
_platon_squeeze_void_nr
_platon_squeeze_void_average_x
_platon_squeeze_void_average_y
_platon_squeeze_void_average_z
_platon_squeeze_void_volume
_platon_squeeze_void_count_electrons
1 0.000 0.000 0.500 99.4 24.3
